data_7706155
loop_
_publ_author_name
'Yang, Ting-Hai'
'Wang, Shu-Fan'
'Lin, Chen-Lan'
'Wang, Xin'
'Zhu, Binglong'
'Wu, Dayu'

_publ_section_title
;
 Ionothermal synthesis of octahedral lanthanoid coordination networks
 exhibiting slow magnetization relaxation and efficient photoluminescence.
;
_journal_issue 4
_journal_name_full 'Dalton transactions (Cambridge, England : 2003)'
_journal_page_first 1293
_journal_page_last 1299
_journal_paper_doi 10.1039/d0dt03353g
_journal_volume 50
_journal_year 2021
_chemical_formula_moiety 'C12 H15 Ho O9 P3'
_chemical_formula_sum 'C12 H15 Ho O9 P3'
_chemical_formula_weight 561.08
_space_group_IT_number 2
_space_group_name_Hall '-P 1'
_space_group_name_H-M_alt 'P -1'
_symmetry_cell_setting triclinic
_symmetry_space_group_name_Hall '-P 1'
_symmetry_space_group_name_H-M 'P -1'
_atom_sites_solution_hydrogens geom
_atom_sites_solution_primary direct
_atom_sites_solution_secondary difmap
_audit_creation_method SHELXL-97
_audit_update_record
;
2020-09-10 deposited with the CCDC.	2020-12-14 downloaded from the CCDC.
;
_cell_angle_alpha 67.7680(10)
_cell_angle_beta 70.814(2)
_cell_angle_gamma 64.9800(10)
_cell_formula_units_Z 2
_cell_length_a 9.0404(3)
_cell_length_b 9.4303(3)
_cell_length_c 12.0760(4)
_cell_measurement_reflns_used 9928
_cell_measurement_temperature 150(2)
_cell_measurement_theta_max 28.33
_cell_measurement_theta_min 2.48
_cell_volume 845.93(5)
_computing_cell_refinement 'Bruker FRAMBO'
_computing_data_collection 'Bruker FRAMBO'
_computing_data_reduction 'Bruker SAINT'
_computing_molecular_graphics 'Bruker SHELXTL'
_computing_publication_material 'Bruker SHELXTL'
_computing_structure_refinement 'Bruker SHELXTL'
_computing_structure_solution 'Bruker SHELXTL'
_diffrn_ambient_temperature 150(2)
_diffrn_measured_fraction_theta_full 0.991
_diffrn_measured_fraction_theta_max 0.991
_diffrn_measurement_device_type 'CCD area detector'
_diffrn_measurement_method 'phi and omega scans'
_diffrn_radiation_monochromator graphite
_diffrn_radiation_source 'fine-focus sealed tube'
_diffrn_radiation_type MoK\a
_diffrn_radiation_wavelength 0.71073
_diffrn_reflns_av_R_equivalents 0.0236
_diffrn_reflns_av_sigmaI/netI 0.0249
_diffrn_reflns_limit_h_max 12
_diffrn_reflns_limit_h_min -10
_diffrn_reflns_limit_k_max 12
_diffrn_reflns_limit_k_min -9
_diffrn_reflns_limit_l_max 16
_diffrn_reflns_limit_l_min -16
_diffrn_reflns_number 15312
_diffrn_reflns_theta_full 28.33
_diffrn_reflns_theta_max 28.33
_diffrn_reflns_theta_min 2.48
_exptl_absorpt_coefficient_mu 5.005
_exptl_absorpt_correction_T_max 0.6902
_exptl_absorpt_correction_T_min 0.4343
_exptl_absorpt_correction_type multi-scan
_exptl_absorpt_process_details 'SADABS(Bruker, 2000)'
_exptl_crystal_colour colourless
_exptl_crystal_density_diffrn 2.203
_exptl_crystal_density_method 'not measured'
_exptl_crystal_description block
_exptl_crystal_F_000 542
_exptl_crystal_size_max 0.20
_exptl_crystal_size_mid 0.16
_exptl_crystal_size_min 0.08
_refine_diff_density_max 0.790
_refine_diff_density_min -0.514
_refine_diff_density_rms 0.099
_refine_ls_extinction_method none
_refine_ls_goodness_of_fit_ref 1.001
_refine_ls_hydrogen_treatment constr
_refine_ls_matrix_type full
_refine_ls_number_parameters 226
_refine_ls_number_reflns 4177
_refine_ls_number_restraints 0
_refine_ls_restrained_S_all 1.001
_refine_ls_R_factor_all 0.0187
_refine_ls_R_factor_gt 0.0174
_refine_ls_shift/su_max 0.005
_refine_ls_shift/su_mean 0.000
_refine_ls_structure_factor_coef Fsqd
_refine_ls_weighting_details 'calc w=1/[\s^2^(Fo^2^)+(0.0238P)^2^+0.1238P] where P=(Fo^2^+2Fc^2^)/3'
_refine_ls_weighting_scheme calc
_refine_ls_wR_factor_gt 0.0400
_refine_ls_wR_factor_ref 0.0407
_reflns_number_gt 3991
_reflns_number_total 4177
_reflns_threshold_expression >2sigma(I)
_cod_data_source_file d0dt03353g2.cif
_cod_data_source_block 1_CCDC1
_cod_depositor_comments
;
The following automatic conversions were performed:

data item '_symmetry_cell_setting' value 'Triclinic' was changed to
'triclinic' in accordance with the
/home/data/users/saulius/crontab/automatic-downloads/rss-feeds/RSC/lib/dictionaries/cif_core.dic
dictionary named 'cif_core.dic' version 2.4.2 last updated on
2011-04-26.

Automatic conversion script
Id: cif_fix_values 7556 2019-12-06 15:28:31Z antanas 

 Adding full bibliography for 7706154--7706156.cif.
;
_cod_original_sg_symbol_H-M P-1
_cod_database_code 7706155

loop_
_symmetry_equiv_pos_as_xyz
'x, y, z'
'-x, -y, -z'

loop_
_atom_site_label
_atom_site_type_symbol
_atom_site_fract_x
_atom_site_fract_y
_atom_site_fract_z
_atom_site_U_iso_or_equiv
_atom_site_adp_type
_atom_site_occupancy
_atom_site_symmetry_multiplicity
_atom_site_calc_flag
_atom_site_refinement_flags
_atom_site_disorder_assembly
_atom_site_disorder_group
Ho1 Ho 0.162829(11) 1.197180(10) 0.005998(7) 0.01147(4) Uani 1 1 d . . .
P1 P 0.49434(7) 1.06605(6) 0.15272(5) 0.01354(11) Uani 1 1 d . . .
P2 P 0.22721(7) 0.58395(6) 0.84581(5) 0.01445(11) Uani 1 1 d . . .
P3 P 0.05520(7) 0.83392(6) 0.17689(5) 0.01267(11) Uani 1 1 d . . .
C1 C 0.5038(3) 1.0562(3) 0.30166(19) 0.0167(4) Uani 1 1 d . . .
H1A H 0.6203 1.0346 0.3031 0.020 Uiso 1 1 calc R . .
H1B H 0.4351 1.1634 0.3174 0.020 Uiso 1 1 calc R . .
C2 C 0.4438(3) 0.9265(3) 0.40242(19) 0.0169(4) Uani 1 1 d . . .
C3 C 0.5555(3) 0.7740(3) 0.44780(19) 0.0194(5) Uani 1 1 d . . .
H3 H 0.6714 0.7501 0.4143 0.023 Uiso 1 1 calc R . .
C4 C 0.4987(3) 0.6560(3) 0.54202(19) 0.0201(5) Uani 1 1 d . . .
H4 H 0.5767 0.5519 0.5715 0.024 Uiso 1 1 calc R . .
C5 C 0.3308(3) 0.6873(3) 0.59361(19) 0.0181(4) Uani 1 1 d . . .
C6 C 0.2718(3) 0.5585(3) 0.69705(19) 0.0198(5) Uani 1 1 d . . .
H6A H 0.3584 0.4505 0.6957 0.024 Uiso 1 1 calc R . .
H6B H 0.1700 0.5587 0.6828 0.024 Uiso 1 1 calc R . .
C7 C 0.2189(3) 0.8406(3) 0.5481(2) 0.0204(5) Uani 1 1 d . . .
H7 H 0.1032 0.8651 0.5824 0.024 Uiso 1 1 calc R . .
C8 C 0.2750(3) 0.9579(3) 0.4533(2) 0.0207(5) Uani 1 1 d . . .
H8 H 0.1968 1.0612 0.4227 0.025 Uiso 1 1 calc R . .
C9 C 0.1827(3) 0.6785(3) 0.28361(19) 0.0174(4) Uani 1 1 d . . .
H9A H 0.2739 0.6005 0.2410 0.021 Uiso 1 1 calc R . .
H9B H 0.2341 0.7302 0.3112 0.021 Uiso 1 1 calc R . .
C10 C 0.0878(3) 0.5853(3) 0.39452(19) 0.0167(4) Uani 1 1 d . . .
C11 C 0.0015(3) 0.6472(3) 0.4941(2) 0.0232(5) Uani 1 1 d . . .
H11 H 0.0010 0.7495 0.4912 0.028 Uiso 1 1 calc R . .
C12 C 0.0844(3) 0.4368(3) 0.4020(2) 0.0227(5) Uani 1 1 d . . .
H12 H 0.1415 0.3915 0.3351 0.027 Uiso 1 1 calc R . .
O1 O 0.31503(19) 1.12139(18) 0.14504(13) 0.0181(3) Uani 1 1 d . . .
O2 O 0.57035(19) 1.20504(17) 0.06465(13) 0.0198(3) Uani 1 1 d . . .
H2A H 0.6513 1.1697 0.0200 0.030 Uiso 1 1 d R . .
O3 O 0.60636(18) 0.90920(17) 0.12032(13) 0.0169(3) Uani 1 1 d . . .
O4 O 0.39640(19) 0.58211(19) 0.85553(15) 0.0233(4) Uani 1 1 d . . .
H4A H 0.3976 0.6506 0.8745 0.035 Uiso 1 1 d R . .
O5 O 0.1846(2) 0.43980(18) 0.93805(13) 0.0186(3) Uani 1 1 d . . .
O6 O 0.08862(19) 0.74535(17) 0.85612(13) 0.0186(3) Uani 1 1 d . . .
O7 O 0.15825(18) 0.93309(16) 0.07864(13) 0.0152(3) Uani 1 1 d . . .
O8 O -0.08812(19) 0.94857(18) 0.25266(14) 0.0217(3) Uani 1 1 d . . .
H8A H -0.0901 1.0515 0.2241 0.033 Uiso 1 1 d R . .
O9 O -0.0162(2) 0.75549(18) 0.13030(14) 0.0189(3) Uani 1 1 d . . .

loop_
_atom_site_aniso_label
_atom_site_aniso_U_11
_atom_site_aniso_U_22
_atom_site_aniso_U_33
_atom_site_aniso_U_23
_atom_site_aniso_U_13
_atom_site_aniso_U_12
Ho1 0.01415(6) 0.01080(5) 0.00988(5) -0.00065(3) -0.00217(4) -0.00679(4)
P1 0.0158(3) 0.0150(2) 0.0104(2) -0.00235(19) -0.0014(2) -0.0077(2)
P2 0.0171(3) 0.0115(2) 0.0138(2) -0.00249(19) -0.0001(2) -0.0073(2)
P3 0.0149(3) 0.0126(2) 0.0108(2) 0.00059(18) -0.0030(2) -0.0081(2)
C1 0.0175(11) 0.0214(11) 0.0152(10) -0.0043(8) -0.0043(8) -0.0102(8)
C2 0.0211(12) 0.0224(11) 0.0117(10) -0.0049(8) -0.0042(8) -0.0106(9)
C3 0.0146(11) 0.0256(11) 0.0160(10) -0.0061(8) -0.0017(9) -0.0058(9)
C4 0.0201(12) 0.0199(11) 0.0166(10) -0.0040(8) -0.0050(9) -0.0035(9)
C5 0.0232(12) 0.0206(10) 0.0127(10) -0.0061(8) -0.0003(9) -0.0108(9)
C6 0.0245(12) 0.0184(10) 0.0172(11) -0.0062(8) -0.0005(9) -0.0096(9)
C7 0.0170(11) 0.0222(11) 0.0210(11) -0.0056(9) -0.0010(9) -0.0082(9)
C8 0.0181(12) 0.0221(11) 0.0199(11) -0.0036(9) -0.0045(9) -0.0063(9)
C9 0.0182(11) 0.0178(10) 0.0150(10) 0.0013(8) -0.0054(8) -0.0085(8)
C10 0.0161(11) 0.0172(10) 0.0144(10) 0.0031(8) -0.0064(8) -0.0077(8)
C11 0.0336(14) 0.0177(10) 0.0195(11) -0.0018(8) -0.0044(10) -0.0135(9)
C12 0.0299(13) 0.0203(11) 0.0180(11) -0.0048(8) -0.0008(9) -0.0123(9)
O1 0.0180(8) 0.0230(8) 0.0144(7) -0.0040(6) -0.0036(6) -0.0087(6)
O2 0.0240(9) 0.0179(7) 0.0165(7) -0.0048(6) 0.0041(6) -0.0122(6)
O3 0.0180(8) 0.0174(7) 0.0143(7) -0.0041(6) 0.0008(6) -0.0086(6)
O4 0.0209(9) 0.0221(8) 0.0323(9) -0.0123(7) -0.0011(7) -0.0113(7)
O5 0.0240(9) 0.0138(7) 0.0169(7) -0.0016(6) -0.0009(6) -0.0102(6)
O6 0.0210(8) 0.0134(7) 0.0167(7) -0.0026(6) 0.0017(6) -0.0070(6)
O7 0.0184(8) 0.0130(7) 0.0134(7) -0.0008(5) -0.0010(6) -0.0087(6)
O8 0.0233(9) 0.0153(7) 0.0220(8) -0.0032(6) 0.0026(7) -0.0095(6)
O9 0.0243(9) 0.0175(7) 0.0183(8) 0.0009(6) -0.0099(7) -0.0114(6)

loop_
_atom_type_symbol
_atom_type_description
_atom_type_scat_dispersion_real
_atom_type_scat_dispersion_imag
_atom_type_scat_source
C C 0.0033 0.0016 'International Tables Vol C Tables 4.2.6.8 and 6.1.1.4'
H H 0.0000 0.0000 'International Tables Vol C Tables 4.2.6.8 and 6.1.1.4'
O O 0.0106 0.0060 'International Tables Vol C Tables 4.2.6.8 and 6.1.1.4'
P P 0.1023 0.0942 'International Tables Vol C Tables 4.2.6.8 and 6.1.1.4'
Ho Ho -0.2175 4.6783 'International Tables Vol C Tables 4.2.6.8 and 6.1.1.4'

loop_
_geom_angle_atom_site_label_1
_geom_angle_atom_site_label_2
_geom_angle_atom_site_label_3
_geom_angle
_geom_angle_site_symmetry_1
_geom_angle_site_symmetry_3
_geom_angle_publ_flag
O5 Ho1 O3 94.31(5) 1_564 2_675 ?
O5 Ho1 O1 90.67(6) 1_564 . ?
O3 Ho1 O1 89.43(6) 2_675 . ?
O5 Ho1 O9 95.21(6) 1_564 2_575 ?
O3 Ho1 O9 88.22(6) 2_675 2_575 ?
O1 Ho1 O9 173.81(5) . 2_575 ?
O5 Ho1 O7 176.22(5) 1_564 . ?
O3 Ho1 O7 83.12(5) 2_675 . ?
O1 Ho1 O7 86.54(5) . . ?
O9 Ho1 O7 87.50(5) 2_575 . ?
O5 Ho1 O6 98.30(5) 1_564 2_576 ?
O3 Ho1 O6 166.99(5) 2_675 2_576 ?
O1 Ho1 O6 93.58(5) . 2_576 ?
O9 Ho1 O6 87.47(6) 2_575 2_576 ?
O7 Ho1 O6 84.43(5) . 2_576 ?
O1 P1 O3 115.82(9) . . ?
O1 P1 O2 109.20(9) . . ?
O3 P1 O2 107.80(8) . . ?
O1 P1 C1 108.92(10) . . ?
O3 P1 C1 111.19(10) . . ?
O2 P1 C1 103.13(9) . . ?
O5 P2 O6 112.38(9) . . ?
O5 P2 O4 110.81(9) . . ?
O6 P2 O4 110.94(9) . . ?
O5 P2 C6 107.85(10) . . ?
O6 P2 C6 111.37(10) . . ?
O4 P2 C6 103.07(10) . . ?
O9 P3 O7 114.91(9) . . ?
O9 P3 O8 110.13(9) . . ?
O7 P3 O8 108.11(8) . . ?
O9 P3 C9 109.04(10) . . ?
O7 P3 C9 108.85(9) . . ?
O8 P3 C9 105.36(10) . . ?
C2 C1 P1 113.36(16) . . ?
C2 C1 H1A 108.9 . . ?
P1 C1 H1A 108.9 . . ?
C2 C1 H1B 108.9 . . ?
P1 C1 H1B 108.9 . . ?
H1A C1 H1B 107.7 . . ?
C3 C2 C8 118.4(2) . . ?
C3 C2 C1 120.9(2) . . ?
C8 C2 C1 120.6(2) . . ?
C2 C3 C4 120.4(2) . . ?
C2 C3 H3 119.8 . . ?
C4 C3 H3 119.8 . . ?
C5 C4 C3 121.3(2) . . ?
C5 C4 H4 119.3 . . ?
C3 C4 H4 119.3 . . ?
C4 C5 C7 118.2(2) . . ?
C4 C5 C6 120.5(2) . . ?
C7 C5 C6 121.3(2) . . ?
C5 C6 P2 114.61(16) . . ?
C5 C6 H6A 108.6 . . ?
P2 C6 H6A 108.6 . . ?
C5 C6 H6B 108.6 . . ?
P2 C6 H6B 108.6 . . ?
H6A C6 H6B 107.6 . . ?
C8 C7 C5 120.6(2) . . ?
C8 C7 H7 119.7 . . ?
C5 C7 H7 119.7 . . ?
C7 C8 C2 121.0(2) . . ?
C7 C8 H8 119.5 . . ?
C2 C8 H8 119.5 . . ?
C10 C9 P3 113.77(15) . . ?
C10 C9 H9A 108.8 . . ?
P3 C9 H9A 108.8 . . ?
C10 C9 H9B 108.8 . . ?
P3 C9 H9B 108.8 . . ?
H9A C9 H9B 107.7 . . ?
C12 C10 C11 117.42(19) . . ?
C12 C10 C9 122.3(2) . . ?
C11 C10 C9 120.2(2) . . ?
C10 C11 C12 121.6(2) . 2_566 ?
C10 C11 H11 119.2 . . ?
C12 C11 H11 119.2 2_566 . ?
C10 C12 C11 121.0(2) . 2_566 ?
C10 C12 H12 119.5 . . ?
C11 C12 H12 119.5 2_566 . ?
P1 O1 Ho1 139.28(9) . . ?
P1 O2 H2A 110.5 . . ?
P1 O3 Ho1 142.86(9) . 2_675 ?
P2 O4 H4A 119.5 . . ?
P2 O5 Ho1 156.86(10) . 1_546 ?
P2 O6 Ho1 131.25(8) . 2_576 ?
P3 O7 Ho1 139.62(9) . . ?
P3 O8 H8A 113.2 . . ?
P3 O9 Ho1 143.61(9) . 2_575 ?

loop_
_geom_bond_atom_site_label_1
_geom_bond_atom_site_label_2
_geom_bond_distance
_geom_bond_site_symmetry_2
_geom_bond_publ_flag
Ho1 O5 2.1911(14) 1_564 ?
Ho1 O3 2.2321(14) 2_675 ?
Ho1 O1 2.2365(15) . ?
Ho1 O9 2.2457(16) 2_575 ?
Ho1 O7 2.3203(13) . ?
Ho1 O6 2.3209(14) 2_576 ?
P1 O1 1.5018(16) . ?
P1 O3 1.5091(15) . ?
P1 O2 1.5962(15) . ?
P1 C1 1.794(2) . ?
P2 O5 1.5007(15) . ?
P2 O6 1.5264(15) . ?
P2 O4 1.5645(17) . ?
P2 C6 1.793(2) . ?
P3 O9 1.4959(17) . ?
P3 O7 1.5235(14) . ?
P3 O8 1.5715(16) . ?
P3 C9 1.804(2) . ?
C1 C2 1.507(3) . ?
C1 H1A 0.9900 . ?
C1 H1B 0.9900 . ?
C2 C3 1.388(3) . ?
C2 C8 1.390(3) . ?
C3 C4 1.392(3) . ?
C3 H3 0.9500 . ?
C4 C5 1.385(3) . ?
C4 H4 0.9500 . ?
C5 C7 1.393(3) . ?
C5 C6 1.511(3) . ?
C6 H6A 0.9900 . ?
C6 H6B 0.9900 . ?
C7 C8 1.387(3) . ?
C7 H7 0.9500 . ?
C8 H8 0.9500 . ?
C9 C10 1.515(3) . ?
C9 H9A 0.9900 . ?
C9 H9B 0.9900 . ?
C10 C12 1.382(3) . ?
C10 C11 1.387(3) . ?
C11 C12 1.390(3) 2_566 ?
C11 H11 0.9500 . ?
C12 C11 1.390(3) 2_566 ?
C12 H12 0.9500 . ?
O2 H2A 0.7795 . ?
O3 Ho1 2.2321(14) 2_675 ?
O4 H4A 0.7678 . ?
O5 Ho1 2.1911(14) 1_546 ?
O6 Ho1 2.3209(14) 2_576 ?
O8 H8A 0.8934 . ?
O9 Ho1 2.2457(16) 2_575 ?

loop_
_geom_hbond_atom_site_label_D
_geom_hbond_atom_site_label_H
_geom_hbond_atom_site_label_A
_geom_hbond_distance_DH
_geom_hbond_distance_HA
_geom_hbond_distance_DA
_geom_hbond_angle_DHA
_geom_hbond_site_symmetry_A
O2 H2A O7 0.78 1.85 2.631(2) 174.8 2_675
O4 H4A O2 0.77 1.93 2.686(2) 170.5 2_676
O8 H8A O6 0.89 1.79 2.680(2) 171.1 2_576

loop_
_geom_torsion_atom_site_label_1
_geom_torsion_atom_site_label_2
_geom_torsion_atom_site_label_3
_geom_torsion_atom_site_label_4
_geom_torsion
_geom_torsion_site_symmetry_1
_geom_torsion_site_symmetry_2
_geom_torsion_site_symmetry_3
_geom_torsion_site_symmetry_4
_geom_torsion_publ_flag
O1 P1 C1 C2 66.32(18) . . . . ?
O3 P1 C1 C2 -62.49(18) . . . . ?
O2 P1 C1 C2 -177.77(16) . . . . ?
P1 C1 C2 C3 96.5(2) . . . . ?
P1 C1 C2 C8 -84.4(2) . . . . ?
C8 C2 C3 C4 0.0(3) . . . . ?
C1 C2 C3 C4 179.1(2) . . . . ?
C2 C3 C4 C5 -0.6(4) . . . . ?
C3 C4 C5 C7 0.4(3) . . . . ?
C3 C4 C5 C6 -179.1(2) . . . . ?
C4 C5 C6 P2 100.4(2) . . . . ?
C7 C5 C6 P2 -79.0(3) . . . . ?
O5 P2 C6 C5 -175.34(16) . . . . ?
O6 P2 C6 C5 60.91(19) . . . . ?
O4 P2 C6 C5 -58.09(19) . . . . ?
C4 C5 C7 C8 0.4(4) . . . . ?
C6 C5 C7 C8 179.8(2) . . . . ?
C5 C7 C8 C2 -0.9(4) . . . . ?
C3 C2 C8 C7 0.7(3) . . . . ?
C1 C2 C8 C7 -178.4(2) . . . . ?
O9 P3 C9 C10 -61.23(19) . . . . ?
O7 P3 C9 C10 172.71(15) . . . . ?
O8 P3 C9 C10 56.96(18) . . . . ?
P3 C9 C10 C12 96.5(2) . . . . ?
P3 C9 C10 C11 -84.1(2) . . . . ?
C12 C10 C11 C12 0.5(4) . . . 2_566 ?
C9 C10 C11 C12 -178.9(2) . . . 2_566 ?
C11 C10 C12 C11 -0.5(4) . . . 2_566 ?
C9 C10 C12 C11 178.9(2) . . . 2_566 ?
O3 P1 O1 Ho1 -61.69(16) . . . . ?
O2 P1 O1 Ho1 60.19(16) . . . . ?
C1 P1 O1 Ho1 172.13(13) . . . . ?
O5 Ho1 O1 P1 -78.87(14) 1_564 . . . ?
O3 Ho1 O1 P1 15.43(14) 2_675 . . . ?
O7 Ho1 O1 P1 98.58(14) . . . . ?
O6 Ho1 O1 P1 -177.23(14) 2_576 . . . ?
O1 P1 O3 Ho1 122.13(15) . . . 2_675 ?
O2 P1 O3 Ho1 -0.49(19) . . . 2_675 ?
C1 P1 O3 Ho1 -112.84(16) . . . 2_675 ?
O6 P2 O5 Ho1 134.9(2) . . . 1_546 ?
O4 P2 O5 Ho1 -100.3(3) . . . 1_546 ?
C6 P2 O5 Ho1 11.8(3) . . . 1_546 ?
O5 P2 O6 Ho1 3.87(16) . . . 2_576 ?
O4 P2 O6 Ho1 -120.80(12) . . . 2_576 ?
C6 P2 O6 Ho1 125.01(12) . . . 2_576 ?
O9 P3 O7 Ho1 121.34(13) . . . . ?
O8 P3 O7 Ho1 -2.10(17) . . . . ?
C9 P3 O7 Ho1 -116.07(14) . . . . ?
O3 Ho1 O7 P3 178.11(15) 2_675 . . . ?
O1 Ho1 O7 P3 88.27(14) . . . . ?
O9 Ho1 O7 P3 -93.38(14) 2_575 . . . ?
O6 Ho1 O7 P3 -5.68(14) 2_576 . . . ?
O7 P3 O9 Ho1 -50.26(19) . . . 2_575 ?
O8 P3 O9 Ho1 72.10(17) . . . 2_575 ?
C9 P3 O9 Ho1 -172.75(15) . . . 2_575 ?
